data_4063481
loop_
_publ_author_name
'Chan, Kai-Ting'
'Tsai, Yi-Hua'
'Lin, Wu-Shien'
'Wu, Jia-Rong'
'Chen, Shih-Jung'
'Liao, Fu-Xing'
'Hu, Ching-Han'
'Lee, Hon Man'

_publ_section_title
;
 Palladium Complexes with Carbene and Phosphine Ligands: Synthesis,
 Structural Characterization, and Direct Arylation Reactions between Aryl
 Halides and Alkynes
;
_journal_issue 2
_journal_name_full Organometallics
_journal_page_first 463
_journal_page_last 472
_journal_paper_doi 10.1021/om9009203
_journal_volume 29
_journal_year 2010
_chemical_formula_moiety 'C20 H14'
_chemical_formula_sum 'C20 H14'
_chemical_formula_weight 254.31
_space_group_IT_number 15
_symmetry_cell_setting monoclinic
_symmetry_Int_Tables_number 15
_symmetry_space_group_name_Hall '-C 2yc'
_symmetry_space_group_name_H-M 'C 1 2/c 1'
_atom_sites_solution_hydrogens geom
_atom_sites_solution_primary direct
_atom_sites_solution_secondary difmap
_audit_creation_method SHELXL-97
_cell_angle_alpha 90.00
_cell_angle_beta 119.881(11)
_cell_angle_gamma 90.00
_cell_formula_units_Z 8
_cell_length_a 23.555(15)
_cell_length_b 7.215(5)
_cell_length_c 19.145(13)
_cell_measurement_reflns_used 5174
_cell_measurement_temperature 150(2)
_cell_measurement_theta_max 27.3
_cell_measurement_theta_min 2.3
_cell_volume 2821(3)
_computing_cell_refinement APEX2
_computing_data_collection 'APEX2 (Bruker, 2004)'
_computing_data_reduction APEX2
_computing_molecular_graphics SHELXTL
_computing_publication_material SHELXTL
_computing_structure_refinement SHELXTL
_computing_structure_solution 'SHELXTL (Sheldrick, 2008)'
_diffrn_ambient_temperature 150(2)
_diffrn_measured_fraction_theta_full 0.994
_diffrn_measured_fraction_theta_max 0.994
_diffrn_measurement_device_type 'Bruker SMART APEX II'
_diffrn_measurement_method \w
_diffrn_radiation_monochromator graphite
_diffrn_radiation_probe x-ray
_diffrn_radiation_type MoK\a
_diffrn_radiation_wavelength 0.71073
_diffrn_reflns_av_R_equivalents 0.0328
_diffrn_reflns_av_sigmaI/netI 0.0298
_diffrn_reflns_limit_h_max 32
_diffrn_reflns_limit_h_min -32
_diffrn_reflns_limit_k_max 9
_diffrn_reflns_limit_k_min -9
_diffrn_reflns_limit_l_max 26
_diffrn_reflns_limit_l_min -26
_diffrn_reflns_number 19661
_diffrn_reflns_theta_full 29.05
_diffrn_reflns_theta_max 29.05
_diffrn_reflns_theta_min 1.99
_diffrn_source 'fine-focus sealed tube'
_diffrn_standards_decay_% 0
_diffrn_standards_interval_count 0
_diffrn_standards_interval_time 0
_diffrn_standards_number 0
_exptl_absorpt_coefficient_mu 0.068
_exptl_absorpt_correction_T_max 0.9913
_exptl_absorpt_correction_T_min 0.9669
_exptl_absorpt_correction_type multi-scan
_exptl_absorpt_process_details 'SADABS 2.10 (Sheldrick, 2003)'
_exptl_crystal_colour colorless
_exptl_crystal_density_diffrn 1.197
_exptl_crystal_density_method 'not measured'
_exptl_crystal_description plate
_exptl_crystal_F_000 1072
_exptl_crystal_size_max 0.50
_exptl_crystal_size_mid 0.24
_exptl_crystal_size_min 0.13
_refine_diff_density_max 0.186
_refine_diff_density_min -0.115
_refine_diff_density_rms 0.030
_refine_ls_extinction_coef 0.0035(8)
_refine_ls_extinction_expression Fc^*^=kFc[1+0.001xFc^2^\l^3^/sin(2\q)]^-1/4^
_refine_ls_extinction_method SHELXL
_refine_ls_goodness_of_fit_ref 1.021
_refine_ls_hydrogen_treatment constr
_refine_ls_matrix_type full
_refine_ls_number_parameters 224
_refine_ls_number_reflns 3754
_refine_ls_number_restraints 0
_refine_ls_restrained_S_all 1.021
_refine_ls_R_factor_all 0.0747
_refine_ls_R_factor_gt 0.0506
_refine_ls_shift/su_max 0.000
_refine_ls_shift/su_mean 0.000
_refine_ls_structure_factor_coef Fsqd
_refine_ls_weighting_details 'calc w=1/[\s^2^(Fo^2^)+(0.0803P)^2^+1.0396P] where P=(Fo^2^+2Fc^2^)/3'
_refine_ls_weighting_scheme calc
_refine_ls_wR_factor_gt 0.1579
_refine_ls_wR_factor_ref 0.1766
_reflns_number_gt 2515
_reflns_number_total 3754
_reflns_threshold_expression I>2\s
_cod_data_source_file om9009203_si_001.cif
_cod_data_source_block 9
_cod_original_sg_symbol_H-M 'C 2/c'
_cod_database_code 4063481

loop_
_symmetry_equiv_pos_as_xyz
'x, y, z'
'-x, y, -z+1/2'
'x+1/2, y+1/2, z'
'-x+1/2, y+1/2, -z+1/2'
'-x, -y, -z'
'x, -y, z-1/2'
'-x+1/2, -y+1/2, -z'
'x+1/2, -y+1/2, z-1/2'

loop_
_atom_site_label
_atom_site_type_symbol
_atom_site_fract_x
_atom_site_fract_y
_atom_site_fract_z
_atom_site_U_iso_or_equiv
_atom_site_adp_type
_atom_site_occupancy
_atom_site_symmetry_multiplicity
_atom_site_calc_flag
_atom_site_refinement_flags
_atom_site_disorder_assembly
_atom_site_disorder_group
C1 C 0.11000(7) 0.1404(2) 0.11258(8) 0.0540(4) Uani 1 1 d . B .
C2 C 0.11455(7) 0.0475(2) 0.18384(9) 0.0558(4) Uani 1 1 d . . .
C3 C 0.08114(9) 0.0747(3) 0.22471(11) 0.0698(5) Uani 1 1 d . . .
H3A H 0.0475 0.1654 0.2067 0.084 Uiso 1 1 calc R . .
C4 C 0.09657(10) -0.0294(3) 0.29151(12) 0.0837(6) Uani 1 1 d . . .
H4A H 0.0737 -0.0101 0.3200 0.100 Uiso 1 1 calc R . .
C5 C 0.14434(11) -0.1603(3) 0.31755(13) 0.0871(6) Uani 1 1 d . . .
H5A H 0.1543 -0.2320 0.3639 0.105 Uiso 1 1 calc R . .
C6 C 0.17818(9) -0.1897(3) 0.27768(11) 0.0771(5) Uani 1 1 d . . .
H6A H 0.2115 -0.2813 0.2961 0.092 Uiso 1 1 calc R . .
C7 C 0.16355(7) -0.0855(2) 0.21065(9) 0.0579(4) Uani 1 1 d . . .
C8 C 0.19207(7) -0.0818(2) 0.15851(9) 0.0587(4) Uani 1 1 d . . .
C9 C 0.24247(8) -0.1830(3) 0.16090(12) 0.0769(5) Uani 1 1 d . . .
H9A H 0.2640 -0.2757 0.2008 0.092 Uiso 1 1 calc R . .
C10 C 0.26121(9) -0.1483(3) 0.10487(14) 0.0849(6) Uani 1 1 d . . .
H10A H 0.2961 -0.2174 0.1062 0.102 Uiso 1 1 calc R . .
C11 C 0.23051(9) -0.0158(3) 0.04725(12) 0.0794(5) Uani 1 1 d . . .
H11A H 0.2444 0.0066 0.0092 0.095 Uiso 1 1 calc R . .
C12 C 0.17979(8) 0.0857(3) 0.04341(10) 0.0675(4) Uani 1 1 d . . .
H12A H 0.1582 0.1766 0.0026 0.081 Uiso 1 1 calc R . .
C13 C 0.16062(7) 0.0537(2) 0.09989(9) 0.0543(4) Uani 1 1 d . . .
C14 C 0.06881(8) 0.2731(3) 0.07035(10) 0.0665(4) Uani 1 1 d . . .
H14B H 0.0724 0.3191 0.0262 0.080 Uiso 0.25 1 calc PR A 2
H14A H 0.0401 0.3113 0.0877 0.080 Uiso 0.75 1 d PR A 1
C15 C 0.06257(10) 0.3677(3) -0.00041(14) 0.0626(5) Uani 0.75 1 d P B 1
C16 C 0.01965(14) 0.3094(4) -0.07653(15) 0.0782(7) Uani 0.75 1 d P B 1
H16A H -0.0080 0.2062 -0.0846 0.094 Uiso 0.75 1 calc PR B 1
C17 C 0.0163(2) 0.4002(8) -0.1418(2) 0.088(3) Uani 0.75 1 d P B 1
H17A H -0.0149 0.3615 -0.1948 0.106 Uiso 0.75 1 calc PR B 1
C18 C 0.0563(2) 0.5417(5) -0.1319(2) 0.0785(9) Uani 0.75 1 d P B 1
H18A H 0.0564 0.5953 -0.1771 0.094 Uiso 0.75 1 calc PR B 1
C19 C 0.0955(2) 0.6065(9) -0.0590(3) 0.0922(13) Uani 0.75 1 d P B 1
H19A H 0.1206 0.7149 -0.0522 0.111 Uiso 0.75 1 calc PR B 1
C20 C 0.10040(12) 0.5174(4) 0.00811(17) 0.0842(7) Uani 0.75 1 d P B 1
H20A H 0.1305 0.5617 0.0605 0.101 Uiso 0.75 1 calc PR B 1
C15A C 0.01968(17) 0.3564(5) 0.0822(2) 0.0478(11) Uani 0.25 1 d PG B 2
C16A C -0.0413(2) 0.2709(6) 0.0453(3) 0.0679(16) Uani 0.25 1 d PG B 2
H16B H -0.0489 0.1649 0.0123 0.082 Uiso 0.25 1 calc PR B 2
C17A C -0.0912(2) 0.3405(10) 0.0565(5) 0.094(6) Uani 0.25 1 d PG B 2
H17B H -0.1329 0.2820 0.0312 0.113 Uiso 0.25 1 calc PR B 2
C18A C -0.0801(3) 0.4955(11) 0.1047(5) 0.082(4) Uani 0.25 1 d PG B 2
H18B H -0.1142 0.5431 0.1124 0.098 Uiso 0.25 1 calc PR B 2
C19A C -0.0191(3) 0.5811(8) 0.1417(4) 0.089(9) Uani 0.25 1 d PG B 2
H19B H -0.0116 0.6870 0.1746 0.107 Uiso 0.25 1 calc PR B 2
C20A C 0.0308(2) 0.5115(6) 0.1304(3) 0.0617(14) Uani 0.25 1 d PG B 2
H20B H 0.0724 0.5699 0.1557 0.074 Uiso 0.25 1 calc PR B 2

loop_
_atom_site_aniso_label
_atom_site_aniso_U_11
_atom_site_aniso_U_22
_atom_site_aniso_U_33
_atom_site_aniso_U_23
_atom_site_aniso_U_13
_atom_site_aniso_U_12
C1 0.0473(7) 0.0573(8) 0.0535(7) -0.0021(6) 0.0223(6) 0.0027(6)
C2 0.0503(7) 0.0561(8) 0.0556(8) -0.0009(6) 0.0223(6) -0.0019(6)
C3 0.0690(10) 0.0749(11) 0.0721(10) 0.0047(8) 0.0401(8) 0.0057(8)
C4 0.0898(13) 0.0937(14) 0.0799(12) 0.0096(11) 0.0516(11) -0.0007(11)
C5 0.0953(14) 0.0891(14) 0.0760(12) 0.0206(10) 0.0420(11) 0.0022(12)
C6 0.0736(10) 0.0691(10) 0.0755(11) 0.0172(9) 0.0273(9) 0.0088(9)
C7 0.0514(7) 0.0526(8) 0.0594(8) -0.0009(6) 0.0198(6) -0.0031(6)
C8 0.0478(7) 0.0533(8) 0.0644(9) -0.0052(7) 0.0201(6) 0.0019(6)
C9 0.0609(9) 0.0680(10) 0.0920(13) 0.0033(9) 0.0307(9) 0.0151(8)
C10 0.0660(10) 0.0867(13) 0.1063(15) -0.0105(11) 0.0461(11) 0.0176(10)
C11 0.0710(11) 0.0923(13) 0.0856(12) -0.0131(11) 0.0472(10) 0.0077(10)
C12 0.0603(9) 0.0784(11) 0.0656(9) -0.0049(8) 0.0328(8) 0.0061(8)
C13 0.0467(7) 0.0561(8) 0.0553(8) -0.0061(6) 0.0218(6) 0.0008(6)
C14 0.0633(9) 0.0757(10) 0.0673(9) 0.0118(8) 0.0375(8) 0.0190(8)
C15 0.0583(11) 0.0646(12) 0.0692(12) 0.0053(10) 0.0351(10) 0.0156(10)
C16 0.0975(17) 0.0675(14) 0.0715(15) -0.0104(12) 0.0436(13) -0.0065(13)
C17 0.117(5) 0.085(4) 0.060(4) -0.013(3) 0.042(4) -0.001(3)
C18 0.095(2) 0.082(2) 0.082(2) 0.0157(17) 0.062(2) 0.0222(19)
C19 0.095(3) 0.095(2) 0.110(4) -0.002(2) 0.068(3) -0.0175(19)
C20 0.0654(13) 0.105(2) 0.0763(15) -0.0023(14) 0.0311(12) -0.0127(14)
C15A 0.044(2) 0.053(3) 0.047(3) 0.012(2) 0.023(2) 0.011(2)
C16A 0.062(4) 0.053(3) 0.094(5) -0.015(3) 0.043(3) -0.006(3)
C17A 0.060(6) 0.103(10) 0.117(11) -0.025(7) 0.043(7) -0.023(5)
C18A 0.078(7) 0.080(6) 0.098(9) 0.032(6) 0.052(6) 0.038(5)
C19A 0.083(12) 0.13(2) 0.079(14) 0.010(11) 0.059(12) 0.021(11)
C20A 0.057(3) 0.073(4) 0.054(3) -0.008(3) 0.027(3) -0.001(3)

loop_
_atom_type_symbol
_atom_type_description
_atom_type_scat_dispersion_real
_atom_type_scat_dispersion_imag
_atom_type_scat_source
C C 0.0033 0.0016 'International Tables Vol C Tables 4.2.6.8 and 6.1.1.4'
H H 0.0000 0.0000 'International Tables Vol C Tables 4.2.6.8 and 6.1.1.4'

loop_
_geom_angle_atom_site_label_1
_geom_angle_atom_site_label_2
_geom_angle_atom_site_label_3
_geom_angle
_geom_angle_site_symmetry_1
_geom_angle_site_symmetry_3
_geom_angle_publ_flag
C14 C1 C13 128.22(15) . . ?
C14 C1 C2 126.22(14) . . ?
C13 C1 C2 105.56(13) . . ?
C3 C2 C7 119.71(15) . . ?
C3 C2 C1 131.60(15) . . ?
C7 C2 C1 108.67(13) . . ?
C4 C3 C2 119.59(18) . . ?
C4 C3 H3A 120.2 . . ?
C2 C3 H3A 120.2 . . ?
C5 C4 C3 120.72(19) . . ?
C5 C4 H4A 119.6 . . ?
C3 C4 H4A 119.6 . . ?
C4 C5 C6 120.62(19) . . ?
C4 C5 H5A 119.7 . . ?
C6 C5 H5A 119.7 . . ?
C5 C6 C7 119.44(18) . . ?
C5 C6 H6A 120.3 . . ?
C7 C6 H6A 120.3 . . ?
C6 C7 C2 119.93(16) . . ?
C6 C7 C8 131.57(16) . . ?
C2 C7 C8 108.48(14) . . ?
C9 C8 C13 120.25(17) . . ?
C9 C8 C7 130.83(16) . . ?
C13 C8 C7 108.90(13) . . ?
C10 C9 C8 119.08(18) . . ?
C10 C9 H9A 120.5 . . ?
C8 C9 H9A 120.5 . . ?
C11 C10 C9 120.90(17) . . ?
C11 C10 H10A 119.6 . . ?
C9 C10 H10A 119.6 . . ?
C10 C11 C12 120.96(19) . . ?
C10 C11 H11A 119.5 . . ?
C12 C11 H11A 119.5 . . ?
C11 C12 C13 118.94(18) . . ?
C11 C12 H12A 120.5 . . ?
C13 C12 H12A 120.5 . . ?
C12 C13 C8 119.87(15) . . ?
C12 C13 C1 131.74(15) . . ?
C8 C13 C1 108.39(14) . . ?
C1 C14 C15A 128.3(2) . . ?
C1 C14 C15 127.90(16) . . ?
C15A C14 C15 103.8(2) . . ?
C1 C14 H14B 115.8 . . ?
C15A C14 H14B 115.8 . . ?
C15 C14 H14B 12.1 . . ?
C1 C14 H14A 116.2 . . ?
C15A C14 H14A 12.2 . . ?
C15 C14 H14A 115.9 . . ?
H14B C14 H14A 128.0 . . ?
C20 C15 C16 117.8(2) . . ?
C20 C15 C14 120.3(2) . . ?
C16 C15 C14 121.8(2) . . ?
C15 C16 C17 120.0(3) . . ?
C15 C16 H16A 120.0 . . ?
C17 C16 H16A 120.0 . . ?
C18 C17 C16 121.0(3) . . ?
C18 C17 H17A 119.5 . . ?
C16 C17 H17A 119.5 . . ?
C19 C18 C17 119.6(4) . . ?
C19 C18 H18A 120.2 . . ?
C17 C18 H18A 120.2 . . ?
C18 C19 C20 120.5(4) . . ?
C18 C19 H19A 119.8 . . ?
C20 C19 H19A 119.8 . . ?
C15 C20 C19 120.7(3) . . ?
C15 C20 H20A 119.7 . . ?
C19 C20 H20A 119.7 . . ?
C16A C15A C20A 120.0 . . ?
C16A C15A C14 116.7(3) . . ?
C20A C15A C14 123.3(3) . . ?
C16A C15A H14A 115.0 . . ?
C20A C15A H14A 119.8 . . ?
C14 C15A H14A 21.1 . . ?
C17A C16A C15A 120.0 . . ?
C17A C16A H16B 120.0 . . ?
C15A C16A H16B 120.0 . . ?
C18A C17A C16A 120.0 . . ?
C18A C17A H17B 120.0 . . ?
C16A C17A H17B 120.0 . . ?
C17A C18A C19A 120.0 . . ?
C17A C18A H18B 120.0 . . ?
C19A C18A H18B 120.0 . . ?
C18A C19A C20A 120.0 . . ?
C18A C19A H19B 120.0 . . ?
C20A C19A H19B 120.0 . . ?
C19A C20A C15A 120.0 . . ?
C19A C20A H20B 120.0 . . ?
C15A C20A H20B 120.0 . . ?

loop_
_geom_bond_atom_site_label_1
_geom_bond_atom_site_label_2
_geom_bond_distance
_geom_bond_site_symmetry_2
_geom_bond_publ_flag
C1 C14 1.315(2) . ?
C1 C13 1.470(2) . ?
C1 C2 1.475(2) . ?
C2 C3 1.373(2) . ?
C2 C7 1.388(2) . ?
C3 C4 1.367(3) . ?
C3 H3A 0.9500 . ?
C4 C5 1.359(3) . ?
C4 H4A 0.9500 . ?
C5 C6 1.367(3) . ?
C5 H5A 0.9500 . ?
C6 C7 1.375(2) . ?
C6 H6A 0.9500 . ?
C7 C8 1.455(2) . ?
C8 C9 1.375(2) . ?
C8 C13 1.391(2) . ?
C9 C10 1.371(3) . ?
C9 H9A 0.9500 . ?
C10 C11 1.363(3) . ?
C10 H10A 0.9500 . ?
C11 C12 1.372(2) . ?
C11 H11A 0.9500 . ?
C12 C13 1.383(2) . ?
C12 H12A 0.9500 . ?
C14 C15A 1.419(4) . ?
C14 C15 1.457(3) . ?
C14 H14B 0.9500 . ?
C14 H14A 0.9300 . ?
C15 C20 1.358(4) . ?
C15 C16 1.362(3) . ?
C16 C17 1.379(6) . ?
C16 H16A 0.9500 . ?
C17 C18 1.337(6) . ?
C17 H17A 0.9500 . ?
C18 C19 1.317(6) . ?
C18 H18A 0.9500 . ?
C19 C20 1.388(5) . ?
C19 H19A 0.9500 . ?
C20 H20A 0.9500 . ?
C15A C16A 1.3900 . ?
C15A C20A 1.3900 . ?
C15A H14A 0.5470 . ?
C16A C17A 1.3900 . ?
C16A H16B 0.9500 . ?
C17A C18A 1.3900 . ?
C17A H17B 0.9500 . ?
C18A C19A 1.3900 . ?
C18A H18B 0.9500 . ?
C19A C20A 1.3900 . ?
C19A H19B 0.9500 . ?
C20A H20B 0.9500 . ?
